data_1529374
loop_
_publ_author_name
'Zeng, Ting-Ting'
'Xuan, Jun'
'Ding, Wei'
'Wang, Kuan'
'Lu, Liang-Qiu'
'Xiao, Wen-Jing'

_publ_section_title
;
 [3 + 2] Cycloaddition/Oxidative Aromatization Sequence via Photoredox
 Catalysis: One-Pot Synthesis of Oxazoles from 2H-Azirines and Aldehydes.
;
_journal_issue 16
_journal_name_full 'Organic letters'
_journal_page_first 4070
_journal_page_last 4073
_journal_paper_doi 10.1021/acs.orglett.5b01994
_journal_volume 17
_journal_year 2015
_chemical_formula_sum 'C22 H20 N2 O2 S'
_chemical_formula_weight 376.46
_chemical_name_systematic
; 
 ? 
;
_space_group_IT_number 14
_symmetry_cell_setting monoclinic
_symmetry_space_group_name_Hall '-P 2ybc'
_symmetry_space_group_name_H-M 'P 1 21/c 1'
_atom_sites_solution_hydrogens geom
_atom_sites_solution_primary direct
_atom_sites_solution_secondary difmap
_audit_creation_method SHELXL-97
_cell_angle_alpha 90.00
_cell_angle_beta 97.891(2)
_cell_angle_gamma 90.00
_cell_formula_units_Z 4
_cell_length_a 11.5958(16)
_cell_length_b 12.0999(17)
_cell_length_c 14.031(2)
_cell_measurement_reflns_used 9981
_cell_measurement_temperature 297(2)
_cell_measurement_theta_max 31.96
_cell_measurement_theta_min 2.23
_cell_volume 1950.0(5)
_computing_cell_refinement 'Bruker SAINT'
_computing_data_collection 'Bruker APEX2'
_computing_data_reduction 'Bruker SAINT'
_computing_molecular_graphics 'Bruker SHELXTL'
_computing_publication_material 'Bruker SHELXTL'
_computing_structure_refinement 'SHELXL-97 (Sheldrick, 1997)'
_computing_structure_solution 'SHELXS-97 (Sheldrick, 1990)'
_diffrn_ambient_temperature 297(2)
_diffrn_measured_fraction_theta_full 0.995
_diffrn_measured_fraction_theta_max 0.995
_diffrn_measurement_device_type 'Bruker APEX-II CCD'
_diffrn_measurement_method '\f and \w scans'
_diffrn_radiation_monochromator graphite
_diffrn_radiation_source 'fine-focus sealed tube'
_diffrn_radiation_type MoK\a
_diffrn_radiation_wavelength 0.71073
_diffrn_reflns_av_R_equivalents 0.0950
_diffrn_reflns_av_sigmaI/netI 0.0610
_diffrn_reflns_limit_h_max 16
_diffrn_reflns_limit_h_min -16
_diffrn_reflns_limit_k_max 17
_diffrn_reflns_limit_k_min -17
_diffrn_reflns_limit_l_max 20
_diffrn_reflns_limit_l_min -20
_diffrn_reflns_number 20715
_diffrn_reflns_theta_full 31.00
_diffrn_reflns_theta_max 31.00
_diffrn_reflns_theta_min 1.77
_diffrn_standards_number 0
_exptl_absorpt_coefficient_mu 0.185
_exptl_absorpt_correction_T_max 0.9817
_exptl_absorpt_correction_T_min 0.9639
_exptl_absorpt_correction_type none
_exptl_crystal_colour clorless
_exptl_crystal_density_diffrn 1.282
_exptl_crystal_density_method 'not measured'
_exptl_crystal_description block
_exptl_crystal_F_000 792
_exptl_crystal_size_max 0.20
_exptl_crystal_size_mid 0.20
_exptl_crystal_size_min 0.10
_refine_diff_density_max 0.322
_refine_diff_density_min -0.447
_refine_diff_density_rms 0.062
_refine_ls_extinction_coef 0.0202(19)
_refine_ls_extinction_expression Fc^*^=kFc[1+0.001xFc^2^\l^3^/sin(2\q)]^-1/4^
_refine_ls_extinction_method SHELXL
_refine_ls_goodness_of_fit_ref 1.040
_refine_ls_hydrogen_treatment mixed
_refine_ls_matrix_type full
_refine_ls_number_parameters 246
_refine_ls_number_reflns 6188
_refine_ls_number_restraints 0
_refine_ls_restrained_S_all 1.040
_refine_ls_R_factor_all 0.0693
_refine_ls_R_factor_gt 0.0529
_refine_ls_shift/su_max 0.001
_refine_ls_shift/su_mean 0.000
_refine_ls_structure_factor_coef Fsqd
_refine_ls_weighting_details 'calc w=1/[\s^2^(Fo^2^)+(0.0652P)^2^+0.5044P] where P=(Fo^2^+2Fc^2^)/3'
_refine_ls_weighting_scheme calc
_refine_ls_wR_factor_gt 0.1371
_refine_ls_wR_factor_ref 0.1551
_reflns_number_gt 4733
_reflns_number_total 6188
_reflns_threshold_expression >2sigma(I)
_cod_data_source_file ol5b01994_si_002.cif
_cod_data_source_block g:\150613a\work\mo_150613a_0m
_cod_depositor_comments
;
The following automatic conversions were performed:

'_symmetry_cell_setting' value 'Monoclinic' changed to 'monoclinic'
according to
/usr/data/users/saulius/crontab/automatic-downloads/rss-feeds/ACS/lib/dictionaries/cif_core.dic
dictionary named 'cif_core.dic' version 2.4.2 from 2011-04-26.

Automatic conversion script
Id: cif_fix_values 3271 2015-04-21 07:52:19Z andrius 

 Adding full bibliography for 1529374.cif.
;
_cod_original_cell_volume 1950.1(5)
_cod_original_sg_symbol_H-M P2(1)/c
_cod_database_code 1529374

loop_
_symmetry_equiv_pos_as_xyz
'x, y, z'
'-x, y+1/2, -z+1/2'
'-x, -y, -z'
'x, -y-1/2, z-1/2'

loop_
_atom_site_label
_atom_site_type_symbol
_atom_site_fract_x
_atom_site_fract_y
_atom_site_fract_z
_atom_site_U_iso_or_equiv
_atom_site_adp_type
_atom_site_occupancy
_atom_site_symmetry_multiplicity
_atom_site_calc_flag
_atom_site_refinement_flags
C1 C 0.75097(12) 0.86109(11) 0.13178(10) 0.0376(3) Uani 1 1 d .
C2 C 0.83630(17) 0.83852(16) 0.20859(13) 0.0579(4) Uani 1 1 d .
H2 H 0.8823 0.7756 0.2081 0.069 Uiso 1 1 calc R
C3 C 0.8527(2) 0.9109(2) 0.28667(14) 0.0772(7) Uani 1 1 d .
H3 H 0.9105 0.8964 0.3379 0.093 Uiso 1 1 calc R
C4 C 0.7846(2) 1.0032(2) 0.28873(16) 0.0738(6) Uani 1 1 d .
H4 H 0.7950 1.0499 0.3418 0.089 Uiso 1 1 calc R
C5 C 0.70063(18) 1.02663(18) 0.21210(17) 0.0663(5) Uani 1 1 d .
H5 H 0.6549 1.0896 0.2130 0.080 Uiso 1 1 calc R
C6 C 0.68464(14) 0.95615(14) 0.13382(13) 0.0502(4) Uani 1 1 d .
H6 H 0.6286 0.9728 0.0818 0.060 Uiso 1 1 calc R
C7 C 0.72552(11) 0.78274(10) 0.04727(10) 0.0352(3) Uani 1 1 d .
H7 H 0.7004 0.8245 -0.0118 0.042 Uiso 1 1 calc R
C8 C 0.82536(11) 0.70660(11) 0.03268(10) 0.0380(3) Uani 1 1 d .
C9 C 0.69289(11) 0.59070(11) 0.07756(10) 0.0378(3) Uani 1 1 d .
H9 H 0.6492 0.5379 0.0336 0.045 Uiso 1 1 calc R
C10 C 0.93512(12) 0.74483(13) 0.00245(11) 0.0419(3) Uani 1 1 d .
C11 C 1.03287(13) 0.67772(16) 0.01932(13) 0.0510(4) Uani 1 1 d .
H11 H 1.0293 0.6117 0.0528 0.061 Uiso 1 1 calc R
C12 C 1.13533(15) 0.70819(18) -0.01317(15) 0.0591(4) Uani 1 1 d .
H12 H 1.2007 0.6631 -0.0011 0.071 Uiso 1 1 calc R
C13 C 1.14071(17) 0.80440(19) -0.06299(16) 0.0652(5) Uani 1 1 d .
H13 H 1.2096 0.8243 -0.0854 0.078 Uiso 1 1 calc R
C14 C 1.0446(2) 0.87243(19) -0.08042(19) 0.0733(6) Uani 1 1 d .
H14 H 1.0486 0.9378 -0.1147 0.088 Uiso 1 1 calc R
C15 C 0.94192(16) 0.84298(15) -0.04664(16) 0.0611(5) Uani 1 1 d .
H15 H 0.8775 0.8894 -0.0571 0.073 Uiso 1 1 calc R
C16 C 0.70013(12) 0.54608(12) 0.17906(11) 0.0409(3) Uani 1 1 d .
C17 C 0.61887(14) 0.57427(16) 0.23822(12) 0.0511(4) Uani 1 1 d .
H17 H 0.5634 0.6282 0.2189 0.061 Uiso 1 1 calc R
C18 C 0.61984(17) 0.52222(19) 0.32634(14) 0.0618(5) Uani 1 1 d .
H18 H 0.5640 0.5408 0.3652 0.074 Uiso 1 1 calc R
C19 C 0.7013(2) 0.4444(2) 0.35682(15) 0.0720(6) Uani 1 1 d .
H19 H 0.7010 0.4100 0.4161 0.086 Uiso 1 1 calc R
C20 C 0.7837(2) 0.4171(2) 0.29956(17) 0.0790(7) Uani 1 1 d .
H20 H 0.8399 0.3642 0.3202 0.095 Uiso 1 1 calc R
C21 C 0.78364(18) 0.46793(18) 0.21097(15) 0.0626(5) Uani 1 1 d .
H21 H 0.8402 0.4493 0.1727 0.075 Uiso 1 1 calc R
C22 C 0.53529(17) 0.66076(18) -0.12187(14) 0.0618(5) Uani 1 1 d .
H22A H 0.4635 0.6629 -0.1650 0.093 Uiso 1 1 calc R
H22B H 0.5647 0.5865 -0.1177 0.093 Uiso 1 1 calc R
H22C H 0.5911 0.7085 -0.1455 0.093 Uiso 1 1 calc R
N1 N 0.63488(9) 0.70075(9) 0.06392(9) 0.0375(2) Uani 1 1 d .
N2 N 0.80764(10) 0.60466(10) 0.04896(9) 0.0421(3) Uani 1 1 d .
O1 O 0.47573(10) 0.81915(10) -0.01429(10) 0.0574(3) Uani 1 1 d .
O2 O 0.43668(10) 0.62649(11) 0.03039(11) 0.0589(3) Uani 1 1 d .
S1 S 0.51056(3) 0.70562(3) -0.00696(3) 0.04450(13) Uani 1 1 d .

loop_
_atom_site_aniso_label
_atom_site_aniso_U_11
_atom_site_aniso_U_22
_atom_site_aniso_U_33
_atom_site_aniso_U_23
_atom_site_aniso_U_13
_atom_site_aniso_U_12
C1 0.0336(6) 0.0376(6) 0.0408(6) -0.0005(5) 0.0026(5) -0.0072(5)
C2 0.0591(10) 0.0591(10) 0.0502(9) 0.0054(7) -0.0115(7) -0.0038(8)
C3 0.0818(14) 0.0977(17) 0.0458(9) 0.0001(10) -0.0140(9) -0.0261(13)
C4 0.0782(14) 0.0841(15) 0.0606(11) -0.0299(10) 0.0152(10) -0.0267(12)
C5 0.0581(10) 0.0626(10) 0.0806(13) -0.0304(10) 0.0174(9) -0.0095(9)
C6 0.0414(7) 0.0479(8) 0.0601(9) -0.0135(7) 0.0034(6) -0.0014(6)
C7 0.0289(5) 0.0334(6) 0.0425(6) 0.0001(5) 0.0020(5) -0.0017(4)
C8 0.0304(6) 0.0391(6) 0.0442(7) 0.0005(5) 0.0045(5) 0.0003(5)
C9 0.0326(6) 0.0327(6) 0.0484(7) -0.0033(5) 0.0060(5) -0.0020(5)
C10 0.0343(6) 0.0433(7) 0.0488(7) -0.0006(6) 0.0078(5) -0.0037(5)
C11 0.0347(7) 0.0604(9) 0.0577(9) 0.0084(7) 0.0053(6) 0.0019(7)
C12 0.0347(7) 0.0748(12) 0.0686(11) -0.0001(9) 0.0095(7) 0.0021(7)
C13 0.0465(9) 0.0766(13) 0.0774(12) -0.0044(10) 0.0259(9) -0.0121(9)
C14 0.0667(12) 0.0616(11) 0.0976(16) 0.0168(11) 0.0321(11) -0.0100(9)
C15 0.0485(9) 0.0480(9) 0.0904(13) 0.0138(9) 0.0222(9) 0.0005(7)
C16 0.0363(6) 0.0381(6) 0.0482(7) -0.0024(5) 0.0057(5) -0.0051(5)
C17 0.0398(7) 0.0607(9) 0.0534(9) -0.0036(7) 0.0079(6) -0.0013(7)
C18 0.0519(9) 0.0852(13) 0.0498(9) -0.0041(9) 0.0121(7) -0.0119(9)
C19 0.0772(14) 0.0848(15) 0.0537(10) 0.0138(10) 0.0080(9) -0.0047(11)
C20 0.0839(15) 0.0846(15) 0.0690(13) 0.0257(11) 0.0127(11) 0.0278(13)
C21 0.0642(11) 0.0641(11) 0.0618(11) 0.0116(8) 0.0173(9) 0.0195(9)
C22 0.0571(10) 0.0652(11) 0.0591(10) -0.0117(8) -0.0064(8) -0.0034(8)
N1 0.0277(5) 0.0327(5) 0.0515(6) -0.0020(4) 0.0030(4) -0.0029(4)
N2 0.0359(6) 0.0388(6) 0.0532(7) 0.0009(5) 0.0120(5) 0.0015(5)
O1 0.0375(5) 0.0478(6) 0.0837(9) -0.0030(6) -0.0030(5) 0.0082(5)
O2 0.0337(5) 0.0547(7) 0.0881(9) -0.0056(6) 0.0075(5) -0.0120(5)
S1 0.02740(16) 0.0421(2) 0.0621(2) -0.00603(15) -0.00045(14) -0.00173(12)

loop_
_atom_type_symbol
_atom_type_description
_atom_type_scat_dispersion_real
_atom_type_scat_dispersion_imag
_atom_type_scat_source
C C 0.0033 0.0016 'International Tables Vol C Tables 4.2.6.8 and 6.1.1.4'
H H 0.0000 0.0000 'International Tables Vol C Tables 4.2.6.8 and 6.1.1.4'
N N 0.0061 0.0033 'International Tables Vol C Tables 4.2.6.8 and 6.1.1.4'
O O 0.0106 0.0060 'International Tables Vol C Tables 4.2.6.8 and 6.1.1.4'
S S 0.1246 0.1234 'International Tables Vol C Tables 4.2.6.8 and 6.1.1.4'

loop_
_geom_angle_atom_site_label_1
_geom_angle_atom_site_label_2
_geom_angle_atom_site_label_3
_geom_angle
C6 C1 C2 119.09(15)
C6 C1 C7 119.10(12)
C2 C1 C7 121.77(14)
C1 C2 C3 119.49(19)
C1 C2 H2 120.3
C3 C2 H2 120.3
C4 C3 C2 120.77(19)
C4 C3 H3 119.6
C2 C3 H3 119.6
C3 C4 C5 119.94(18)
C3 C4 H4 120.0
C5 C4 H4 120.0
C4 C5 C6 119.8(2)
C4 C5 H5 120.1
C6 C5 H5 120.1
C5 C6 C1 120.92(18)
C5 C6 H6 119.5
C1 C6 H6 119.5
N1 C7 C1 111.13(11)
N1 C7 C8 100.67(10)
C1 C7 C8 114.57(11)
N1 C7 H7 110.0
C1 C7 H7 110.0
C8 C7 H7 110.0
N2 C8 C10 121.51(13)
N2 C8 C7 114.76(12)
C10 C8 C7 123.73(12)
N2 C9 N1 105.96(11)
N2 C9 C16 111.52(11)
N1 C9 C16 113.86(11)
N2 C9 H9 108.4
N1 C9 H9 108.4
C16 C9 H9 108.4
C15 C10 C11 119.15(15)
C15 C10 C8 121.71(14)
C11 C10 C8 119.06(14)
C12 C11 C10 120.49(17)
C12 C11 H11 119.8
C10 C11 H11 119.8
C13 C12 C11 119.97(18)
C13 C12 H12 120.0
C11 C12 H12 120.0
C12 C13 C14 120.48(17)
C12 C13 H13 119.8
C14 C13 H13 119.8
C13 C14 C15 119.77(19)
C13 C14 H14 120.1
C15 C14 H14 120.1
C10 C15 C14 120.13(18)
C10 C15 H15 119.9
C14 C15 H15 119.9
C17 C16 C21 118.64(16)
C17 C16 C9 121.52(14)
C21 C16 C9 119.60(14)
C16 C17 C18 120.07(17)
C16 C17 H17 120.0
C18 C17 H17 120.0
C19 C18 C17 121.01(19)
C19 C18 H18 119.5
C17 C18 H18 119.5
C18 C19 C20 119.52(19)
C18 C19 H19 120.2
C20 C19 H19 120.2
C19 C20 C21 120.2(2)
C19 C20 H20 119.9
C21 C20 H20 119.9
C16 C21 C20 120.51(18)
C16 C21 H21 119.7
C20 C21 H21 119.7
S1 C22 H22A 109.5
S1 C22 H22B 109.5
H22A C22 H22B 109.5
S1 C22 H22C 109.5
H22A C22 H22C 109.5
H22B C22 H22C 109.5
C7 N1 C9 107.43(10)
C7 N1 S1 117.60(9)
C9 N1 S1 117.01(9)
C8 N2 C9 109.77(12)
O2 S1 O1 119.41(8)
O2 S1 N1 105.97(7)
O1 S1 N1 107.13(7)
O2 S1 C22 108.05(9)
O1 S1 C22 108.04(10)
N1 S1 C22 107.74(8)

loop_
_geom_bond_atom_site_label_1
_geom_bond_atom_site_label_2
_geom_bond_distance
C1 C6 1.386(2)
C1 C2 1.386(2)
C1 C7 1.5152(19)
C2 C3 1.395(3)
C2 H2 0.9300
C3 C4 1.370(4)
C3 H3 0.9300
C4 C5 1.377(4)
C4 H4 0.9300
C5 C6 1.383(2)
C5 H5 0.9300
C6 H6 0.9300
C7 N1 1.4870(16)
C7 C8 1.5153(18)
C7 H7 0.9800
C8 N2 1.2761(18)
C8 C10 1.4704(19)
C9 N2 1.4515(17)
C9 N1 1.4923(17)
C9 C16 1.515(2)
C9 H9 0.9800
C10 C15 1.381(2)
C10 C11 1.388(2)
C11 C12 1.380(2)
C11 H11 0.9300
C12 C13 1.364(3)
C12 H12 0.9300
C13 C14 1.380(3)
C13 H13 0.9300
C14 C15 1.387(3)
C14 H14 0.9300
C15 H15 0.9300
C16 C17 1.381(2)
C16 C21 1.383(2)
C17 C18 1.386(3)
C17 H17 0.9300
C18 C19 1.360(3)
C18 H18 0.9300
C19 C20 1.371(3)
C19 H19 0.9300
C20 C21 1.387(3)
C20 H20 0.9300
C21 H21 0.9300
C22 S1 1.762(2)
C22 H22A 0.9600
C22 H22B 0.9600
C22 H22C 0.9600
N1 S1 1.6362(12)
O1 S1 1.4315(13)
O2 S1 1.4313(13)

loop_
_geom_torsion_atom_site_label_1
_geom_torsion_atom_site_label_2
_geom_torsion_atom_site_label_3
_geom_torsion_atom_site_label_4
_geom_torsion
C6 C1 C2 C3 0.8(3)
C7 C1 C2 C3 -177.09(17)
C1 C2 C3 C4 0.8(3)
C2 C3 C4 C5 -1.6(4)
C3 C4 C5 C6 0.7(3)
C4 C5 C6 C1 0.9(3)
C2 C1 C6 C5 -1.6(3)
C7 C1 C6 C5 176.32(16)
C6 C1 C7 N1 -87.82(16)
C2 C1 C7 N1 90.08(17)
C6 C1 C7 C8 158.92(13)
C2 C1 C7 C8 -23.2(2)
N1 C7 C8 N2 -7.30(15)
C1 C7 C8 N2 112.00(14)
N1 C7 C8 C10 172.85(13)
C1 C7 C8 C10 -67.84(17)
N2 C8 C10 C15 157.00(17)
C7 C8 C10 C15 -23.2(2)
N2 C8 C10 C11 -19.6(2)
C7 C8 C10 C11 160.24(15)
C15 C10 C11 C12 -0.5(3)
C8 C10 C11 C12 176.18(16)
C10 C11 C12 C13 -0.6(3)
C11 C12 C13 C14 0.7(3)
C12 C13 C14 C15 0.3(4)
C11 C10 C15 C14 1.5(3)
C8 C10 C15 C14 -175.11(19)
C13 C14 C15 C10 -1.4(4)
N2 C9 C16 C17 148.00(14)
N1 C9 C16 C17 28.16(18)
N2 C9 C16 C21 -37.7(2)
N1 C9 C16 C21 -157.55(15)
C21 C16 C17 C18 -1.9(3)
C9 C16 C17 C18 172.42(15)
C16 C17 C18 C19 1.1(3)
C17 C18 C19 C20 0.0(4)
C18 C19 C20 C21 -0.4(4)
C17 C16 C21 C20 1.6(3)
C9 C16 C21 C20 -172.9(2)
C19 C20 C21 C16 -0.5(4)
C1 C7 N1 C9 -110.66(12)
C8 C7 N1 C9 11.10(13)
C1 C7 N1 S1 114.81(11)
C8 C7 N1 S1 -123.43(10)
N2 C9 N1 C7 -11.76(14)
C16 C9 N1 C7 111.18(12)
N2 C9 N1 S1 123.08(10)
C16 C9 N1 S1 -113.98(11)
C10 C8 N2 C9 179.95(13)
C7 C8 N2 C9 0.10(17)
N1 C9 N2 C8 7.27(15)
C16 C9 N2 C8 -117.13(13)
C7 N1 S1 O2 -174.40(10)
C9 N1 S1 O2 55.36(12)
C7 N1 S1 O1 -45.89(12)
C9 N1 S1 O1 -176.13(11)
C7 N1 S1 C22 70.14(12)
C9 N1 S1 C22 -60.09(13)
